data_4348417
loop_
_publ_author_name
'Jeyalakshmi, Kumaramangalam'
'Arun, Yuvaraj'
'Bhuvanesh, Nattamai S. P.'
'Perumal, Paramasivan Thirumalai'
'Sreekanth, Anandaram'
'Karvembu, Ramasamy'

_publ_section_title
;
 DNA/protein binding, DNA cleavage, cytotoxicity, superoxide radical
 scavenging and molecular docking studies of copper(ii) complexes
 containing N-benzyl-N&#x2032;-aryl-N&#x2032;&#x2032;-benzoylguanidine
 ligands
;
_journal_issue 8
_journal_name_full 'Inorganic Chemistry Frontiers'
_journal_page_first 780
_journal_paper_doi 10.1039/C4QI00234B
_journal_volume 2
_journal_year 2015
_chemical_formula_sum 'C22 H21 N3 O'
_chemical_formula_weight 343.42
_space_group_IT_number 2
_space_group_name_Hall '-P 1'
_space_group_name_H-M_alt 'P -1'
_symmetry_cell_setting triclinic
_symmetry_space_group_name_H-M 'P -1'
_atom_sites_solution_hydrogens geom
_atom_sites_solution_primary direct
_atom_sites_solution_secondary difmap
_audit_creation_method SHELXL-97
_audit_update_record
;
2014-09-11 deposited with the CCDC.
2015-06-24 downloaded from the CCDC.
;
_cell_angle_alpha 73.447(2)
_cell_angle_beta 75.957(2)
_cell_angle_gamma 74.303(2)
_cell_formula_units_Z 4
_cell_length_a 12.6374(15)
_cell_length_b 12.7890(15)
_cell_length_c 12.8040(15)
_cell_measurement_reflns_used 9971
_cell_measurement_temperature 150(2)
_cell_measurement_theta_max 27.57
_cell_measurement_theta_min 2.24
_cell_volume 1878.7(4)
_computing_cell_refinement
; 
  APEX-II(BRUKER-NONIUS, 2003) 
;
_computing_data_collection 'APEX-II (BRUKER-NONIUS, 2003)'
_computing_data_reduction APEX-II
_computing_molecular_graphics Olex2
_computing_publication_material 'Bruker SHELXTL'
_computing_structure_refinement 'SHELXL-97 (Sheldrick, 2008)'
_computing_structure_solution 'SHELXS-97 (Sheldrick, 2008)'
_diffrn_ambient_temperature 150(2)
_diffrn_measured_fraction_theta_full 0.979
_diffrn_measured_fraction_theta_max 0.979
_diffrn_measurement_device_type 'APEX II'
_diffrn_measurement_method 'omega scans'
_diffrn_radiation_monochromator graphite
_diffrn_radiation_source 'fine-focus sealed tube'
_diffrn_radiation_type MoK\a
_diffrn_radiation_wavelength 0.71073
_diffrn_reflns_av_R_equivalents 0.0273
_diffrn_reflns_av_sigmaI/netI 0.0267
_diffrn_reflns_limit_h_max 16
_diffrn_reflns_limit_h_min -16
_diffrn_reflns_limit_k_max 16
_diffrn_reflns_limit_k_min -16
_diffrn_reflns_limit_l_max 16
_diffrn_reflns_limit_l_min -16
_diffrn_reflns_number 25111
_diffrn_reflns_theta_full 27.50
_diffrn_reflns_theta_max 27.50
_diffrn_reflns_theta_min 1.70
_diffrn_standards_decay_% 0
_diffrn_standards_interval_count 0
_diffrn_standards_number 0
_exptl_absorpt_coefficient_mu 0.076
_exptl_absorpt_correction_T_max 0.9608
_exptl_absorpt_correction_T_min 0.9522
_exptl_absorpt_correction_type multi-scan
_exptl_absorpt_process_details 'SADABS; (Sheldrick, 2006)'
_exptl_crystal_colour colorless
_exptl_crystal_density_diffrn 1.214
_exptl_crystal_density_method 'not measured'
_exptl_crystal_description block
_exptl_crystal_F_000 728
_exptl_crystal_size_max 0.65
_exptl_crystal_size_mid 0.61
_exptl_crystal_size_min 0.53
_refine_diff_density_max 0.282
_refine_diff_density_min -0.267
_refine_diff_density_rms 0.052
_refine_ls_extinction_method none
_refine_ls_goodness_of_fit_ref 1.045
_refine_ls_hydrogen_treatment constr
_refine_ls_matrix_type full
_refine_ls_number_parameters 471
_refine_ls_number_reflns 8452
_refine_ls_number_restraints 0
_refine_ls_restrained_S_all 1.045
_refine_ls_R_factor_all 0.0513
_refine_ls_R_factor_gt 0.0424
_refine_ls_shift/su_max 0.001
_refine_ls_shift/su_mean 0.000
_refine_ls_structure_factor_coef Fsqd
_refine_ls_weighting_details 'calc w=1/[\s^2^(Fo^2^)+(0.0597P)^2^+0.3909P] where P=(Fo^2^+2Fc^2^)/3'
_refine_ls_weighting_scheme calc
_refine_ls_wR_factor_gt 0.1098
_refine_ls_wR_factor_ref 0.1153
_reflns_number_gt 7050
_reflns_number_total 8452
_reflns_threshold_expression >2sigma(I)
_cod_data_source_file c4qi00234b2.cif
_cod_data_source_block rkb
_cod_depositor_comments
;
The following automatic conversions were performed:

data item '_symmetry_cell_setting' value 'Triclinic' was changed to
'triclinic' in accordance with the
/home/saulius/struct/COD-crude-data/automatic-downloads/DataCite-retrospective/RSC/depositions/lib/dictionaries/cif_core.dic
dictionary named 'cif_core.dic' version 2.4.2 last updated on
2011-04-26.

Automatic conversion script
Id: cif_fix_values 6909 2019-04-08 15:41:33Z antanas 
;
_cod_original_sg_symbol_H-M P-1
_cod_database_code 4348417

loop_
_symmetry_equiv_pos_as_xyz
'x, y, z'
'-x, -y, -z'

loop_
_atom_site_label
_atom_site_type_symbol
_atom_site_fract_x
_atom_site_fract_y
_atom_site_fract_z
_atom_site_U_iso_or_equiv
_atom_site_adp_type
_atom_site_occupancy
_atom_site_symmetry_multiplicity
_atom_site_calc_flag
_atom_site_refinement_flags
O1 O -0.13443(7) 1.20519(7) 0.74936(8) 0.0337(2) Uani 1 1 d .
N1 N -0.20962(8) 1.04846(8) 0.78998(8) 0.0256(2) Uani 1 1 d .
N2 N -0.02200(8) 1.01974(8) 0.69696(8) 0.0261(2) Uani 1 1 d .
H2 H -0.0254 1.0904 0.6930 0.031 Uiso 1 1 calc R
N3 N -0.11236(9) 0.87258(8) 0.77618(8) 0.0294(2) Uani 1 1 d .
H3 H -0.0544 0.8286 0.7451 0.035 Uiso 1 1 calc R
C1 C -0.21488(9) 1.15746(9) 0.77828(9) 0.0243(2) Uani 1 1 d .
C2 C -0.33093(9) 1.22582(10) 0.80131(9) 0.0251(2) Uani 1 1 d .
C3 C -0.42163(10) 1.17622(11) 0.85255(10) 0.0325(3) Uani 1 1 d .
H3A H -0.4106 1.0971 0.8752 0.039 Uiso 1 1 calc R
C4 C -0.52830(11) 1.24243(13) 0.87053(11) 0.0408(3) Uani 1 1 d .
H4 H -0.5900 1.2085 0.9060 0.049 Uiso 1 1 calc R
C5 C -0.54501(11) 1.35731(13) 0.83717(11) 0.0418(3) Uani 1 1 d .
H5 H -0.6180 1.4023 0.8500 0.050 Uiso 1 1 calc R
C6 C -0.45533(11) 1.40665(12) 0.78510(11) 0.0384(3) Uani 1 1 d .
H6 H -0.4670 1.4857 0.7613 0.046 Uiso 1 1 calc R
C7 C -0.34844(10) 1.34147(10) 0.76731(10) 0.0303(3) Uani 1 1 d .
H7 H -0.2871 1.3760 0.7318 0.036 Uiso 1 1 calc R
C8 C -0.11396(9) 0.98150(9) 0.75436(9) 0.0240(2) Uani 1 1 d .
C9 C 0.07934(9) 0.96301(9) 0.64202(9) 0.0236(2) Uani 1 1 d .
C10 C 0.17852(10) 0.98263(10) 0.65245(9) 0.0263(2) Uani 1 1 d .
H10 H 0.1775 1.0278 0.7003 0.032 Uiso 1 1 calc R
C11 C 0.27919(10) 0.93652(10) 0.59327(10) 0.0288(3) Uani 1 1 d .
H11 H 0.3465 0.9507 0.6011 0.035 Uiso 1 1 calc R
C12 C 0.28367(10) 0.86999(10) 0.52277(9) 0.0293(3) Uani 1 1 d .
C13 C 0.18351(10) 0.85055(10) 0.51380(9) 0.0287(3) Uani 1 1 d .
H13 H 0.1847 0.8048 0.4665 0.034 Uiso 1 1 calc R
C14 C 0.08186(10) 0.89625(9) 0.57226(9) 0.0261(2) Uani 1 1 d .
H14 H 0.0145 0.8820 0.5646 0.031 Uiso 1 1 calc R
C15 C 0.39288(12) 0.82254(13) 0.45553(12) 0.0421(3) Uani 1 1 d .
H15A H 0.4004 0.7421 0.4661 0.063 Uiso 1 1 calc R
H15B H 0.4550 0.8355 0.4799 0.063 Uiso 1 1 calc R
H15C H 0.3941 0.8593 0.3770 0.063 Uiso 1 1 calc R
C16 C -0.20309(11) 0.82426(10) 0.84950(10) 0.0307(3) Uani 1 1 d .
H16A H -0.2410 0.8715 0.9028 0.037 Uiso 1 1 calc R
H16B H -0.1706 0.7497 0.8925 0.037 Uiso 1 1 calc R
C17 C -0.29002(10) 0.81139(9) 0.79421(9) 0.0262(2) Uani 1 1 d .
C18 C -0.35905(11) 0.73850(11) 0.85490(10) 0.0334(3) Uani 1 1 d .
H18 H -0.3479 0.6969 0.9272 0.040 Uiso 1 1 calc R
C19 C -0.44365(11) 0.72552(12) 0.81168(12) 0.0396(3) Uani 1 1 d .
H19 H -0.4902 0.6755 0.8543 0.048 Uiso 1 1 calc R
C20 C -0.46049(11) 0.78530(12) 0.70662(12) 0.0388(3) Uani 1 1 d .
H20 H -0.5188 0.7770 0.6768 0.047 Uiso 1 1 calc R
C21 C -0.39200(12) 0.85718(11) 0.64519(12) 0.0389(3) Uani 1 1 d .
H21 H -0.4030 0.8979 0.5726 0.047 Uiso 1 1 calc R
C22 C -0.30702(11) 0.87064(10) 0.68848(11) 0.0330(3) Uani 1 1 d .
H22 H -0.2605 0.9206 0.6455 0.040 Uiso 1 1 calc R
O1B O 0.01831(7) 0.66367(7) 0.74556(8) 0.0336(2) Uani 1 1 d .
N1B N 0.05787(8) 0.47319(8) 0.82888(8) 0.0252(2) Uani 1 1 d .
N2B N -0.06459(8) 0.52366(8) 0.70059(8) 0.0268(2) Uani 1 1 d .
H2B H -0.0612 0.5933 0.6933 0.032 Uiso 1 1 calc R
N3B N -0.01891(8) 0.34153(8) 0.80182(8) 0.0272(2) Uani 1 1 d .
H3B H -0.0555 0.3223 0.7625 0.033 Uiso 1 1 calc R
C1B C 0.06740(9) 0.57949(9) 0.80875(9) 0.0241(2) Uani 1 1 d .
C2B C 0.14567(9) 0.59849(9) 0.86918(9) 0.0239(2) Uani 1 1 d .
C3B C 0.17397(10) 0.52581(10) 0.96706(10) 0.0284(2) Uani 1 1 d .
H3BA H 0.1463 0.4592 0.9959 0.034 Uiso 1 1 calc R
C4B C 0.24248(11) 0.55029(11) 1.02276(10) 0.0340(3) Uani 1 1 d .
H4B H 0.2603 0.5012 1.0904 0.041 Uiso 1 1 calc R
C5B C 0.28482(11) 0.64599(12) 0.97995(11) 0.0354(3) Uani 1 1 d .
H5B H 0.3318 0.6625 1.0180 0.042 Uiso 1 1 calc R
C6B C 0.25865(11) 0.71755(12) 0.88163(11) 0.0354(3) Uani 1 1 d .
H6B H 0.2888 0.7826 0.8515 0.042 Uiso 1 1 calc R
C7B C 0.18855(10) 0.69448(10) 0.82708(10) 0.0295(3) Uani 1 1 d .
H7B H 0.1696 0.7447 0.7604 0.035 Uiso 1 1 calc R
C8B C -0.00847(9) 0.44756(9) 0.77632(9) 0.0245(2) Uani 1 1 d .
C9B C -0.12831(9) 0.50892(9) 0.63081(9) 0.0256(2) Uani 1 1 d .
C10B C -0.22738(10) 0.58623(10) 0.61570(10) 0.0314(3) Uani 1 1 d .
H10B H -0.2531 0.6431 0.6558 0.038 Uiso 1 1 calc R
C11B C -0.28887(11) 0.58072(12) 0.54239(11) 0.0376(3) Uani 1 1 d .
H11B H -0.3566 0.6343 0.5327 0.045 Uiso 1 1 calc R
C12B C -0.25366(12) 0.49837(12) 0.48256(10) 0.0363(3) Uani 1 1 d .
C13B C -0.15379(11) 0.42277(11) 0.49791(10) 0.0344(3) Uani 1 1 d .
H13B H -0.1277 0.3663 0.4573 0.041 Uiso 1 1 calc R
C14B C -0.09090(10) 0.42705(10) 0.57078(10) 0.0296(3) Uani 1 1 d .
H14B H -0.0226 0.3743 0.5796 0.035 Uiso 1 1 calc R
C15B C -0.32095(15) 0.49296(16) 0.40264(13) 0.0546(4) Uani 1 1 d .
H15D H -0.3023 0.5443 0.3312 0.082 Uiso 1 1 calc R
H15E H -0.4008 0.5145 0.4322 0.082 Uiso 1 1 calc R
H15F H -0.3036 0.4166 0.3926 0.082 Uiso 1 1 calc R
C16B C 0.02741(10) 0.25652(10) 0.89148(10) 0.0305(3) Uani 1 1 d .
H16C H -0.0262 0.2076 0.9289 0.037 Uiso 1 1 calc R
H16D H 0.0354 0.2937 0.9464 0.037 Uiso 1 1 calc R
C17B C 0.13960(11) 0.18448(10) 0.85531(11) 0.0321(3) Uani 1 1 d .
C18B C 0.21223(11) 0.22143(12) 0.75941(13) 0.0411(3) Uani 1 1 d .
H18B H 0.1901 0.2927 0.7124 0.049 Uiso 1 1 calc R
C19B C 0.31691(12) 0.15509(15) 0.73160(17) 0.0568(5) Uani 1 1 d .
H19B H 0.3655 0.1812 0.6655 0.068 Uiso 1 1 calc R
C20B C 0.35054(15) 0.05250(16) 0.7987(2) 0.0643(6) Uani 1 1 d .
H20B H 0.4225 0.0079 0.7798 0.077 Uiso 1 1 calc R
C21B C 0.27978(18) 0.01452(14) 0.89352(18) 0.0634(6) Uani 1 1 d .
H21B H 0.3030 -0.0567 0.9401 0.076 Uiso 1 1 calc R
C22B C 0.17356(15) 0.07973(12) 0.92229(13) 0.0475(4) Uani 1 1 d .
H22B H 0.1248 0.0523 0.9876 0.057 Uiso 1 1 calc R

loop_
_atom_site_aniso_label
_atom_site_aniso_U_11
_atom_site_aniso_U_22
_atom_site_aniso_U_33
_atom_site_aniso_U_23
_atom_site_aniso_U_13
_atom_site_aniso_U_12
O1 0.0256(4) 0.0223(4) 0.0564(6) -0.0145(4) -0.0053(4) -0.0066(3)
N1 0.0279(5) 0.0215(5) 0.0288(5) -0.0077(4) -0.0031(4) -0.0075(4)
N2 0.0252(5) 0.0172(5) 0.0369(5) -0.0088(4) -0.0049(4) -0.0044(4)
N3 0.0326(5) 0.0198(5) 0.0357(5) -0.0070(4) -0.0034(4) -0.0077(4)
C1 0.0265(5) 0.0233(6) 0.0250(5) -0.0079(4) -0.0049(4) -0.0058(4)
C2 0.0270(6) 0.0289(6) 0.0218(5) -0.0108(4) -0.0046(4) -0.0047(4)
C3 0.0320(6) 0.0376(7) 0.0314(6) -0.0152(5) 0.0002(5) -0.0107(5)
C4 0.0288(6) 0.0586(9) 0.0381(7) -0.0228(6) 0.0037(5) -0.0112(6)
C5 0.0284(6) 0.0579(9) 0.0346(7) -0.0206(6) -0.0038(5) 0.0065(6)
C6 0.0391(7) 0.0355(7) 0.0333(6) -0.0093(5) -0.0076(5) 0.0064(6)
C7 0.0309(6) 0.0294(6) 0.0278(6) -0.0073(5) -0.0041(5) -0.0023(5)
C8 0.0280(5) 0.0204(5) 0.0259(5) -0.0058(4) -0.0075(4) -0.0065(4)
C9 0.0260(5) 0.0174(5) 0.0259(5) -0.0032(4) -0.0056(4) -0.0034(4)
C10 0.0308(6) 0.0232(6) 0.0271(5) -0.0071(4) -0.0074(4) -0.0061(4)
C11 0.0261(6) 0.0305(6) 0.0292(6) -0.0044(5) -0.0060(5) -0.0067(5)
C12 0.0324(6) 0.0260(6) 0.0240(5) -0.0026(4) -0.0036(5) -0.0024(5)
C13 0.0394(7) 0.0224(6) 0.0243(5) -0.0061(4) -0.0074(5) -0.0047(5)
C14 0.0308(6) 0.0207(5) 0.0288(6) -0.0043(4) -0.0099(5) -0.0063(4)
C15 0.0371(7) 0.0463(8) 0.0386(7) -0.0163(6) 0.0007(6) -0.0021(6)
C16 0.0424(7) 0.0229(6) 0.0278(6) -0.0022(5) -0.0051(5) -0.0136(5)
C17 0.0302(6) 0.0189(5) 0.0279(5) -0.0080(4) 0.0002(4) -0.0046(4)
C18 0.0390(7) 0.0321(7) 0.0277(6) -0.0080(5) 0.0032(5) -0.0127(5)
C19 0.0322(7) 0.0405(8) 0.0453(7) -0.0131(6) 0.0060(6) -0.0150(6)
C20 0.0279(6) 0.0356(7) 0.0548(8) -0.0172(6) -0.0093(6) -0.0015(5)
C21 0.0430(7) 0.0305(7) 0.0414(7) -0.0044(6) -0.0162(6) -0.0016(5)
C22 0.0384(7) 0.0236(6) 0.0339(6) -0.0011(5) -0.0064(5) -0.0079(5)
O1B 0.0389(5) 0.0179(4) 0.0488(5) -0.0079(4) -0.0203(4) -0.0031(3)
N1B 0.0233(5) 0.0197(5) 0.0329(5) -0.0091(4) -0.0022(4) -0.0045(4)
N2B 0.0272(5) 0.0182(5) 0.0371(5) -0.0094(4) -0.0065(4) -0.0045(4)
N3B 0.0271(5) 0.0189(5) 0.0371(5) -0.0089(4) -0.0048(4) -0.0059(4)
C1B 0.0221(5) 0.0199(5) 0.0294(6) -0.0088(4) -0.0010(4) -0.0030(4)
C2B 0.0222(5) 0.0223(6) 0.0259(5) -0.0088(4) -0.0002(4) -0.0031(4)
C3B 0.0283(6) 0.0250(6) 0.0283(6) -0.0064(5) 0.0007(4) -0.0047(4)
C4B 0.0360(7) 0.0378(7) 0.0250(6) -0.0062(5) -0.0066(5) -0.0033(5)
C5B 0.0347(7) 0.0443(8) 0.0324(6) -0.0136(6) -0.0088(5) -0.0096(5)
C6B 0.0395(7) 0.0357(7) 0.0367(7) -0.0074(5) -0.0080(5) -0.0178(6)
C7B 0.0348(6) 0.0268(6) 0.0286(6) -0.0039(5) -0.0082(5) -0.0099(5)
C8B 0.0206(5) 0.0197(5) 0.0319(6) -0.0105(4) 0.0014(4) -0.0032(4)
C9B 0.0275(6) 0.0224(6) 0.0277(5) -0.0073(4) -0.0012(4) -0.0086(4)
C10B 0.0333(6) 0.0274(6) 0.0331(6) -0.0108(5) -0.0059(5) -0.0024(5)
C11B 0.0375(7) 0.0375(7) 0.0371(7) -0.0084(6) -0.0114(5) -0.0035(5)
C12B 0.0445(7) 0.0408(8) 0.0280(6) -0.0071(5) -0.0046(5) -0.0191(6)
C13B 0.0438(7) 0.0327(7) 0.0311(6) -0.0136(5) 0.0039(5) -0.0184(6)
C14B 0.0298(6) 0.0252(6) 0.0338(6) -0.0114(5) 0.0038(5) -0.0098(5)
C15B 0.0648(10) 0.0673(11) 0.0440(8) -0.0147(8) -0.0189(8) -0.0248(9)
C16B 0.0368(6) 0.0214(6) 0.0322(6) -0.0049(5) -0.0030(5) -0.0089(5)
C17B 0.0394(7) 0.0221(6) 0.0420(7) -0.0142(5) -0.0171(5) -0.0027(5)
C18B 0.0306(6) 0.0324(7) 0.0632(9) -0.0187(6) -0.0058(6) -0.0059(5)
C19B 0.0315(7) 0.0567(10) 0.0934(13) -0.0426(10) -0.0058(8) -0.0061(7)
C20B 0.0444(9) 0.0610(11) 0.1074(16) -0.0567(11) -0.0393(10) 0.0181(8)
C21B 0.0886(13) 0.0355(8) 0.0813(13) -0.0290(8) -0.0640(12) 0.0213(9)
C22B 0.0760(11) 0.0297(7) 0.0429(8) -0.0146(6) -0.0312(7) 0.0032(7)

loop_
_atom_type_symbol
_atom_type_description
_atom_type_scat_dispersion_real
_atom_type_scat_dispersion_imag
_atom_type_scat_source
C C 0.0033 0.0016 'International Tables Vol C Tables 4.2.6.8 and 6.1.1.4'
H H 0.0000 0.0000 'International Tables Vol C Tables 4.2.6.8 and 6.1.1.4'
N N 0.0061 0.0033 'International Tables Vol C Tables 4.2.6.8 and 6.1.1.4'
O O 0.0106 0.0060 'International Tables Vol C Tables 4.2.6.8 and 6.1.1.4'

loop_
_geom_angle_atom_site_label_1
_geom_angle_atom_site_label_2
_geom_angle_atom_site_label_3
_geom_angle
C8 N1 C1 120.55(10)
C8 N2 C9 129.58(10)
C8 N2 H2 115.2
C9 N2 H2 115.2
C8 N3 C16 122.20(10)
C8 N3 H3 118.9
C16 N3 H3 118.9
O1 C1 N1 126.77(10)
O1 C1 C2 118.83(10)
N1 C1 C2 114.40(10)
C7 C2 C3 119.43(11)
C7 C2 C1 118.88(11)
C3 C2 C1 121.66(11)
C4 C3 C2 119.96(13)
C4 C3 H3A 120.0
C2 C3 H3A 120.0
C5 C4 C3 120.31(13)
C5 C4 H4 119.8
C3 C4 H4 119.8
C4 C5 C6 119.83(12)
C4 C5 H5 120.1
C6 C5 H5 120.1
C5 C6 C7 120.37(13)
C5 C6 H6 119.8
C7 C6 H6 119.8
C6 C7 C2 120.10(12)
C6 C7 H7 120.0
C2 C7 H7 120.0
N3 C8 N1 117.33(10)
N3 C8 N2 119.71(10)
N1 C8 N2 122.95(10)
C10 C9 C14 119.45(10)
C10 C9 N2 117.88(10)
C14 C9 N2 122.48(10)
C11 C10 C9 120.18(11)
C11 C10 H10 119.9
C9 C10 H10 119.9
C10 C11 C12 121.37(11)
C10 C11 H11 119.3
C12 C11 H11 119.3
C11 C12 C13 117.72(11)
C11 C12 C15 121.47(12)
C13 C12 C15 120.79(12)
C14 C13 C12 121.70(11)
C14 C13 H13 119.2
C12 C13 H13 119.2
C13 C14 C9 119.58(11)
C13 C14 H14 120.2
C9 C14 H14 120.2
C12 C15 H15A 109.5
C12 C15 H15B 109.5
H15A C15 H15B 109.5
C12 C15 H15C 109.5
H15A C15 H15C 109.5
H15B C15 H15C 109.5
N3 C16 C17 115.95(10)
N3 C16 H16A 108.3
C17 C16 H16A 108.3
N3 C16 H16B 108.3
C17 C16 H16B 108.3
H16A C16 H16B 107.4
C22 C17 C18 118.59(12)
C22 C17 C16 123.76(11)
C18 C17 C16 117.61(11)
C19 C18 C17 121.08(12)
C19 C18 H18 119.5
C17 C18 H18 119.5
C20 C19 C18 119.99(12)
C20 C19 H19 120.0
C18 C19 H19 120.0
C21 C20 C19 119.52(13)
C21 C20 H20 120.2
C19 C20 H20 120.2
C20 C21 C22 120.64(13)
C20 C21 H21 119.7
C22 C21 H21 119.7
C17 C22 C21 120.18(12)
C17 C22 H22 119.9
C21 C22 H22 119.9
C1B N1B C8B 119.73(10)
C8B N2B C9B 129.95(10)
C8B N2B H2B 115.0
C9B N2B H2B 115.0
C8B N3B C16B 123.10(10)
C8B N3B H3B 118.5
C16B N3B H3B 118.5
O1B C1B N1B 127.41(11)
O1B C1B C2B 117.14(10)
N1B C1B C2B 115.45(10)
C7B C2B C3B 119.11(11)
C7B C2B C1B 118.29(10)
C3B C2B C1B 122.57(11)
C4B C3B C2B 120.22(11)
C4B C3B H3BA 119.9
C2B C3B H3BA 119.9
C5B C4B C3B 120.13(11)
C5B C4B H4B 119.9
C3B C4B H4B 119.9
C6B C5B C4B 119.92(12)
C6B C5B H5B 120.0
C4B C5B H5B 120.0
C5B C6B C7B 120.06(12)
C5B C6B H6B 120.0
C7B C6B H6B 120.0
C6B C7B C2B 120.53(11)
C6B C7B H7B 119.7
C2B C7B H7B 119.7
N3B C8B N1B 117.81(10)
N3B C8B N2B 119.18(11)
N1B C8B N2B 123.01(10)
C10B C9B C14B 119.43(11)
C10B C9B N2B 117.62(10)
C14B C9B N2B 122.72(11)
C11B C10B C9B 120.13(11)
C11B C10B H10B 119.9
C9B C10B H10B 119.9
C10B C11B C12B 121.36(12)
C10B C11B H11B 119.3
C12B C11B H11B 119.3
C13B C12B C11B 117.57(12)
C13B C12B C15B 121.32(13)
C11B C12B C15B 121.09(14)
C14B C13B C12B 121.93(12)
C14B C13B H13B 119.0
C12B C13B H13B 119.0
C13B C14B C9B 119.58(12)
C13B C14B H14B 120.2
C9B C14B H14B 120.2
C12B C15B H15D 109.5
C12B C15B H15E 109.5
H15D C15B H15E 109.5
C12B C15B H15F 109.5
H15D C15B H15F 109.5
H15E C15B H15F 109.5
N3B C16B C17B 114.38(10)
N3B C16B H16C 108.7
C17B C16B H16C 108.7
N3B C16B H16D 108.7
C17B C16B H16D 108.7
H16C C16B H16D 107.6
C22B C17B C18B 118.58(13)
C22B C17B C16B 119.14(13)
C18B C17B C16B 122.23(11)
C17B C18B C19B 120.64(15)
C17B C18B H18B 119.7
C19B C18B H18B 119.7
C20B C19B C18B 120.53(18)
C20B C19B H19B 119.7
C18B C19B H19B 119.7
C19B C20B C21B 119.62(15)
C19B C20B H20B 120.2
C21B C20B H20B 120.2
C20B C21B C22B 120.64(15)
C20B C21B H21B 119.7
C22B C21B H21B 119.7
C17B C22B C21B 119.98(17)
C17B C22B H22B 120.0
C21B C22B H22B 120.0

loop_
_geom_bond_atom_site_label_1
_geom_bond_atom_site_label_2
_geom_bond_distance
O1 C1 1.2521(14)
N1 C8 1.3407(14)
N1 C1 1.3438(15)
N2 C8 1.3484(15)
N2 C9 1.4186(14)
N2 H2 0.8800
N3 C8 1.3358(15)
N3 C16 1.4520(16)
N3 H3 0.8800
C1 C2 1.4984(15)
C2 C7 1.3887(17)
C2 C3 1.3921(17)
C3 C4 1.3894(18)
C3 H3A 0.9500
C4 C5 1.380(2)
C4 H4 0.9500
C5 C6 1.381(2)
C5 H5 0.9500
C6 C7 1.3861(17)
C6 H6 0.9500
C7 H7 0.9500
C9 C10 1.3865(16)
C9 C14 1.3905(16)
C10 C11 1.3861(16)
C10 H10 0.9500
C11 C12 1.3889(18)
C11 H11 0.9500
C12 C13 1.3907(18)
C12 C15 1.5107(17)
C13 C14 1.3887(17)
C13 H13 0.9500
C14 H14 0.9500
C15 H15A 0.9800
C15 H15B 0.9800
C15 H15C 0.9800
C16 C17 1.5088(17)
C16 H16A 0.9900
C16 H16B 0.9900
C17 C22 1.3862(17)
C17 C18 1.3900(17)
C18 C19 1.383(2)
C18 H18 0.9500
C19 C20 1.380(2)
C19 H19 0.9500
C20 C21 1.379(2)
C20 H20 0.9500
C21 C22 1.3906(19)
C21 H21 0.9500
C22 H22 0.9500
O1B C1B 1.2587(14)
N1B C1B 1.3428(15)
N1B C8B 1.3459(15)
N2B C8B 1.3465(15)
N2B C9B 1.4175(15)
N2B H2B 0.8800
N3B C8B 1.3365(15)
N3B C16B 1.4537(15)
N3B H3B 0.8800
C1B C2B 1.4981(16)
C2B C7B 1.3902(17)
C2B C3B 1.3916(16)
C3B C4B 1.3891(18)
C3B H3BA 0.9500
C4B C5B 1.3837(19)
C4B H4B 0.9500
C5B C6B 1.3833(18)
C5B H5B 0.9500
C6B C7B 1.3852(17)
C6B H6B 0.9500
C7B H7B 0.9500
C9B C10B 1.3861(16)
C9B C14B 1.3875(16)
C10B C11B 1.3826(18)
C10B H10B 0.9500
C11B C12B 1.391(2)
C11B H11B 0.9500
C12B C13B 1.385(2)
C12B C15B 1.5065(19)
C13B C14B 1.3847(18)
C13B H13B 0.9500
C14B H14B 0.9500
C15B H15D 0.9800
C15B H15E 0.9800
C15B H15F 0.9800
C16B C17B 1.5136(17)
C16B H16C 0.9900
C16B H16D 0.9900
C17B C22B 1.3882(19)
C17B C18B 1.389(2)
C18B C19B 1.3903(19)
C18B H18B 0.9500
C19B C20B 1.369(3)
C19B H19B 0.9500
C20B C21B 1.372(3)
C20B H20B 0.9500
C21B C22B 1.401(2)
C21B H21B 0.9500
C22B H22B 0.9500

loop_
_geom_torsion_atom_site_label_1
_geom_torsion_atom_site_label_2
_geom_torsion_atom_site_label_3
_geom_torsion_atom_site_label_4
_geom_torsion
C8 N1 C1 O1 -10.18(18)
C8 N1 C1 C2 168.73(10)
O1 C1 C2 C7 13.88(16)
N1 C1 C2 C7 -165.12(10)
O1 C1 C2 C3 -168.20(11)
N1 C1 C2 C3 12.79(15)
C7 C2 C3 C4 -0.83(18)
C1 C2 C3 C4 -178.74(11)
C2 C3 C4 C5 0.4(2)
C3 C4 C5 C6 0.4(2)
C4 C5 C6 C7 -0.7(2)
C5 C6 C7 C2 0.34(19)
C3 C2 C7 C6 0.45(18)
C1 C2 C7 C6 178.41(11)
C16 N3 C8 N1 -9.28(16)
C16 N3 C8 N2 171.80(10)
C1 N1 C8 N3 175.03(10)
C1 N1 C8 N2 -6.09(17)
C9 N2 C8 N3 7.81(18)
C9 N2 C8 N1 -171.05(11)
C8 N2 C9 C10 -138.18(12)
C8 N2 C9 C14 46.88(17)
C14 C9 C10 C11 0.37(17)
N2 C9 C10 C11 -174.73(10)
C9 C10 C11 C12 -0.10(18)
C10 C11 C12 C13 -0.31(17)
C10 C11 C12 C15 178.10(12)
C11 C12 C13 C14 0.45(17)
C15 C12 C13 C14 -177.97(11)
C12 C13 C14 C9 -0.19(17)
C10 C9 C14 C13 -0.22(16)
N2 C9 C14 C13 174.64(10)
C8 N3 C16 C17 95.32(13)
N3 C16 C17 C22 -20.12(17)
N3 C16 C17 C18 162.12(11)
C22 C17 C18 C19 -0.50(18)
C16 C17 C18 C19 177.38(11)
C17 C18 C19 C20 0.1(2)
C18 C19 C20 C21 0.4(2)
C19 C20 C21 C22 -0.6(2)
C18 C17 C22 C21 0.34(18)
C16 C17 C22 C21 -177.39(11)
C20 C21 C22 C17 0.2(2)
C8B N1B C1B O1B 1.65(17)
C8B N1B C1B C2B -178.41(9)
O1B C1B C2B C7B -21.25(15)
N1B C1B C2B C7B 158.80(10)
O1B C1B C2B C3B 156.70(11)
N1B C1B C2B C3B -23.25(15)
C7B C2B C3B C4B 1.21(17)
C1B C2B C3B C4B -176.72(10)
C2B C3B C4B C5B -1.34(18)
C3B C4B C5B C6B 0.15(19)
C4B C5B C6B C7B 1.1(2)
C5B C6B C7B C2B -1.27(19)
C3B C2B C7B C6B 0.09(17)
C1B C2B C7B C6B 178.11(11)
C16B N3B C8B N1B 7.12(16)
C16B N3B C8B N2B -172.44(10)
C1B N1B C8B N3B -177.53(10)
C1B N1B C8B N2B 2.02(16)
C9B N2B C8B N3B -7.30(17)
C9B N2B C8B N1B 173.16(10)
C8B N2B C9B C10B 139.50(12)
C8B N2B C9B C14B -46.14(18)
C14B C9B C10B C11B 0.79(19)
N2B C9B C10B C11B 175.34(11)
C9B C10B C11B C12B 0.1(2)
C10B C11B C12B C13B -0.9(2)
C10B C11B C12B C15B -179.88(13)
C11B C12B C13B C14B 0.72(19)
C15B C12B C13B C14B 179.75(13)
C12B C13B C14B C9B 0.16(19)
C10B C9B C14B C13B -0.92(18)
N2B C9B C14B C13B -175.18(11)
C8B N3B C16B C17B -97.00(13)
N3B C16B C17B C22B -157.74(12)
N3B C16B C17B C18B 25.07(17)
C22B C17B C18B C19B -0.4(2)
C16B C17B C18B C19B 176.82(13)
C17B C18B C19B C20B -0.5(2)
C18B C19B C20B C21B 0.7(3)
C19B C20B C21B C22B -0.1(2)
C18B C17B C22B C21B 1.0(2)
C16B C17B C22B C21B -176.27(12)
C20B C21B C22B C17B -0.8(2)
